data_7062638
loop_
_publ_author_name
'Moon, Josh'
'Guo, Zhifang'
'Beaumont, Owen A.'
'Hamilton, Sophie'
'Bousrez, Guillaume'
'Mottram, Eleanor'
'Wang, Jun'
'Somers, Anthony E.'
'Deacon, Glen B.'
'Junk, Peter C.'

_publ_section_title
;
 4-Hydroxybenzoato-rare earth(iii) complexes -- syntheses, a structural
 goldmine from coordination diversity and improved corrosion inhibition
 behaviour
;
_journal_issue 36
_journal_name_full 'New Journal of Chemistry'
_journal_page_first 16843
_journal_page_last 16854
_journal_paper_doi 10.1039/D3NJ02735J
_journal_volume 47
_journal_year 2023
_chemical_formula_moiety 'C42 H38 O22 Tb2, 2(H2 O)'
_chemical_formula_sum 'C42 H42 O24 Tb2'
_chemical_formula_weight 1248.59
_space_group_crystal_system monoclinic
_space_group_IT_number 14
_space_group_name_Hall '-P 2ybc'
_space_group_name_H-M_alt 'P 1 21/c 1'
_atom_sites_solution_hydrogens mixed
_atom_sites_solution_primary dual
_audit_creation_date 2023-04-03
_audit_creation_method
;
Olex2 1.3
(compiled 2020.11.12 svn.r5f609507 for OlexSys, GUI svn.r6408)
;
_audit_update_record
;
2023-06-12 deposited with the CCDC.	2023-08-01 downloaded from the CCDC.
;
_cell_angle_alpha 90
_cell_angle_beta 105.8680(10)
_cell_angle_gamma 90
_cell_formula_units_Z 2
_cell_length_a 10.39280(10)
_cell_length_b 14.9032(2)
_cell_length_c 15.4634(2)
_cell_measurement_reflns_used 15987
_cell_measurement_temperature 122.99(10)
_cell_measurement_theta_max 77.0950
_cell_measurement_theta_min 4.1990
_cell_volume 2303.80(5)
_computing_cell_refinement 'CrysAlisPro 1.171.40.84a (Rigaku OD, 2020)'
_computing_data_collection 'CrysAlisPro 1.171.40.84a (Rigaku OD, 2020)'
_computing_data_reduction 'CrysAlisPro 1.171.40.84a (Rigaku OD, 2020)'
_computing_molecular_graphics 'Olex2 1.3 (Dolomanov et al., 2009)'
_computing_publication_material 'Olex2 1.3 (Dolomanov et al., 2009)'
_computing_structure_refinement 'SHELXL 2018/3 (Sheldrick, 2015)'
_computing_structure_solution 'SHELXT 2018/2 (Sheldrick, 2018)'
_diffrn_ambient_environment N~2~
_diffrn_ambient_temperature 122.99(10)
_diffrn_detector 'Hybrid Pixel Array Detector'
_diffrn_detector_area_resol_mean 10.0000
_diffrn_detector_type HyPix
_diffrn_measured_fraction_theta_full 1.000
_diffrn_measured_fraction_theta_max 0.984
_diffrn_measurement_details
;
List of Runs (angles in degrees, time in seconds):

  # Type    Start    End  Width  t~exp~   \w     \q     \k     \f   Frames
#--------------------------------------------------------------------------
  1  \w     33.00 120.00   0.50    0.05    --   47.70  58.00 100.00  174
  2  \w    116.00 142.00   0.50    0.10    --  107.75 125.00   0.00   52
  3  \w    144.00 172.00   0.50    0.10    --  107.75 125.00   0.00   56
  4  \w     93.00 178.00   0.50    0.10    --  107.75  58.00 100.00  170
  5  \w   -101.00 -14.00   0.50    0.10    --  -86.25  58.00 100.00  174
  6  \w    -63.00  25.00   0.50    0.05    --  -47.70  58.00 100.00  176
  7  \w   -119.00 -32.00   0.50    0.05    --  -47.70 -58.00 -39.00  174
  8  \w   -159.00 -71.00   0.50    0.10    --  -86.25 -58.00 -39.00  176
  9  \w   -119.00 -73.00   0.50    0.05    --  -47.70-125.00  60.00   92
 10  \w   -119.00 -73.00   0.50    0.05    --  -47.70-125.00  90.00   92
 11  \w     43.00  94.00   0.50    0.10    --  107.75 -94.00 -30.00  102
 12  \w     59.00  85.00   0.50    0.10    --  107.75 -94.00-150.00   52
 13  \w     78.00 106.00   0.50    0.10    --  107.75 -94.00  90.00   56
 14  \w     48.00  73.00   0.50    0.10    --  107.75 -94.00  90.00   50
 15  \w     37.00  65.00   0.50    0.10    --  107.75 -77.00  30.00   56
 16  \w     43.00  72.00   0.50    0.10    --  107.75 -45.00  90.00   58
 17  \w    106.00 131.00   0.50    0.10    --  107.75 -77.00  30.00   50
 18  \w     35.00 102.00   0.50    0.10    --  107.75 -58.00 -39.00  134
 19  \w     39.00  64.00   0.50    0.10    --  107.75 -45.00-150.00   50
 20  \w     36.00  76.00   0.50    0.10    --  107.75 -45.00-180.00   80
 21  \w     34.00  66.00   0.50    0.10    --  107.75 -30.00-150.00   64
 22  \w     34.00  66.00   0.50    0.10    --  107.75 -30.00 -60.00   64
 23  \w    -24.00  63.00   0.50    0.05    --   47.70 -58.00 -39.00  174
 24  \w     33.00  66.00   0.50    0.10    --  107.75 -30.00 120.00   66
 25  \w     34.00  64.00   0.50    0.10    --  107.75 -30.00 150.00   60
 26  \w     39.00  76.00   0.50    0.10    --  107.75 -45.00 120.00   74
 27  \w     33.00  66.00   0.50    0.10    --  107.75 -30.00   0.00   66
 28  \w     33.00  58.00   0.50    0.10    --  107.75 -30.00  30.00   50
 29  \w     33.00  66.00   0.50    0.10    --  107.75 -30.00 -30.00   66
 30  \w     33.00  66.00   0.50    0.10    --  107.75 -30.00-180.00   66
 31  \w     87.00 119.00   0.50    0.10    --  107.75 -15.00 -30.00   64
 32  \w     38.00  77.00   0.50    0.10    --  107.75 -15.00 -30.00   78
 33  \w     34.00  60.00   0.50    0.10    --  107.75 -15.00  90.00   52
 34  \w     73.00 120.00   0.50    0.10    --  107.75 -15.00  90.00   94
;
_diffrn_measurement_device 'four-circle diffractometer'
_diffrn_measurement_device_type 'XtaLAB Synergy, Dualflex, HyPix'
_diffrn_measurement_method '\w scans'
_diffrn_orient_matrix_type 'CrysAlisPro convention (1999,Acta A55,543-557)'
_diffrn_orient_matrix_UB_11 0.0984804000
_diffrn_orient_matrix_UB_12 -0.0609888000
_diffrn_orient_matrix_UB_13 0.0671454000
_diffrn_orient_matrix_UB_21 0.0535885000
_diffrn_orient_matrix_UB_22 -0.0360888000
_diffrn_orient_matrix_UB_23 -0.0768184000
_diffrn_orient_matrix_UB_31 0.1057495000
_diffrn_orient_matrix_UB_32 0.0752814000
_diffrn_orient_matrix_UB_33 0.0175990000
_diffrn_radiation_monochromator mirror
_diffrn_radiation_probe x-ray
_diffrn_radiation_type 'Cu K\a'
_diffrn_radiation_wavelength 1.54184
_diffrn_reflns_av_R_equivalents 0.0437
_diffrn_reflns_av_unetI/netI 0.0309
_diffrn_reflns_Laue_measured_fraction_full 1.000
_diffrn_reflns_Laue_measured_fraction_max 0.984
_diffrn_reflns_limit_h_max 12
_diffrn_reflns_limit_h_min -12
_diffrn_reflns_limit_k_max 18
_diffrn_reflns_limit_k_min -13
_diffrn_reflns_limit_l_max 19
_diffrn_reflns_limit_l_min -19
_diffrn_reflns_number 24578
_diffrn_reflns_point_group_measured_fraction_full 1.000
_diffrn_reflns_point_group_measured_fraction_max 0.984
_diffrn_reflns_theta_full 67.684
_diffrn_reflns_theta_max 77.350
_diffrn_reflns_theta_min 4.199
_diffrn_source 'micro-focus sealed X-ray tube'
_diffrn_source_type 'PhotonJet (Cu) X-ray Source'
_exptl_absorpt_coefficient_mu 15.670
_exptl_absorpt_correction_T_max 1.00000
_exptl_absorpt_correction_T_min 0.76086
_exptl_absorpt_correction_type multi-scan
_exptl_absorpt_process_details
;
CrysAlisPro 1.171.40.84a (Rigaku Oxford Diffraction, 2020)
Empirical absorption correction using spherical harmonics,
implemented in SCALE3 ABSPACK scaling algorithm.
;
_exptl_crystal_colour 'clear colourless'
_exptl_crystal_colour_lustre clear
_exptl_crystal_colour_primary colourless
_exptl_crystal_density_diffrn 1.800
_exptl_crystal_description block
_exptl_crystal_F_000 1232
_exptl_crystal_recrystallization_method 'Crystallized at room temperature by slow evaporation.'
_exptl_crystal_size_max 0.083
_exptl_crystal_size_mid 0.058
_exptl_crystal_size_min 0.04
_refine_diff_density_max 0.921
_refine_diff_density_min -0.760
_refine_diff_density_rms 0.092
_refine_ls_extinction_method none
_refine_ls_goodness_of_fit_ref 1.050
_refine_ls_hydrogen_treatment constr
_refine_ls_matrix_type full
_refine_ls_number_parameters 315
_refine_ls_number_reflns 4808
_refine_ls_number_restraints 0
_refine_ls_restrained_S_all 1.050
_refine_ls_R_factor_all 0.0271
_refine_ls_R_factor_gt 0.0256
_refine_ls_shift/su_max 0.001
_refine_ls_shift/su_mean 0.000
_refine_ls_structure_factor_coef Fsqd
_refine_ls_weighting_details 'w=1/[\s^2^(Fo^2^)+(0.0323P)^2^+2.5692P] where P=(Fo^2^+2Fc^2^)/3'
_refine_ls_weighting_scheme calc
_refine_ls_wR_factor_gt 0.0642
_refine_ls_wR_factor_ref 0.0649
_reflns_Friedel_coverage 0.000
_reflns_number_gt 4552
_reflns_number_total 4808
_reflns_threshold_expression 'I > 2\s(I)'
_cod_data_source_file d3nj02735j2.cif
_cod_data_source_block jo2147_d2
_cod_depositor_comments 'Adding full bibliography for 7062632--7062650.cif.'
_cod_database_code 7062638
_shelx_shelxl_version_number 2018/3
_chemical_oxdiff_formula 'Tb C H O'
_shelx_space_group_comment
;
The symmetry employed for this shelxl refinement is uniquely defined
by the following loop, which should always be used as a source of
symmetry information in preference to the above space-group names.
They are only intended as comments.
;
_shelx_estimated_absorpt_t_max 0.573
_shelx_estimated_absorpt_t_min 0.356
_reflns_odcompleteness_completeness 99.88
_reflns_odcompleteness_iscentric 1
_reflns_odcompleteness_theta 74.33
_olex2_refinement_description
;
1.a Free rotating group:
 O12(H12A,H12B)
1.b Rotating group:
 O11(H11A,H11B), O10(H10A,H10B)
1.c Aromatic/amide H refined with riding coordinates:
 C10(H10), C14(H14), C13(H13), C17(H17), C21(H21), C7(H7A), C20(H20), C11(H11),
  C6(H6), C3(H3), C4(H4), C18(H18)
1.d Idealised tetrahedral OH refined as rotating group:
 O8(H8), O7(H7), O9(H9)
;
_olex2_submission_special_instructions 'No special instructions were received'
_oxdiff_exptl_absorpt_empirical_details
;
Empirical correction (ABSPACK) includes:
- Absorption correction using spherical harmonics
- Frame scaling
;
_oxdiff_exptl_absorpt_empirical_full_max 1.416
_oxdiff_exptl_absorpt_empirical_full_min 0.790

loop_
_space_group_symop_operation_xyz
'x, y, z'
'-x, y+1/2, -z+1/2'
'-x, -y, -z'
'x, -y-1/2, z-1/2'

loop_
_atom_site_label
_atom_site_type_symbol
_atom_site_fract_x
_atom_site_fract_y
_atom_site_fract_z
_atom_site_U_iso_or_equiv
_atom_site_adp_type
_atom_site_occupancy
_atom_site_site_symmetry_order
_atom_site_calc_flag
_atom_site_refinement_flags_posn
_atom_site_refinement_flags_adp
_atom_site_refinement_flags_occupancy
_atom_site_disorder_assembly
_atom_site_disorder_group
Tb01 Tb 0.46287(2) 0.14762(2) 0.41905(2) 0.00879(6) Uani 1 1 d . . . . .
O1 O 0.27858(17) 0.18022(12) 0.28785(12) 0.0124(3) Uani 1 1 d . . . . .
O3 O 0.53950(18) 0.28107(12) 0.36567(12) 0.0141(4) Uani 1 1 d . . . . .
O6 O 0.63909(17) -0.00700(12) 0.60348(12) 0.0120(3) Uani 1 1 d . . . . .
O11 O 0.43263(18) 0.11230(13) 0.55962(12) 0.0155(4) Uani 1 1 d . . . . .
H11A H 0.439064 0.159977 0.591516 0.023 Uiso 1 1 d R U . . .
H11B H 0.497415 0.079208 0.589087 0.023 Uiso 1 1 d R U . . .
O4 O 0.55801(18) 0.27994(12) 0.50975(12) 0.0140(4) Uani 1 1 d . . . . .
O5 O 0.66476(17) 0.08462(13) 0.49544(12) 0.0143(4) Uani 1 1 d . . . . .
O8 O 0.7729(2) 0.67270(13) 0.44891(13) 0.0182(4) Uani 1 1 d . . . . .
H8 H 0.768858 0.699777 0.494249 0.027 Uiso 1 1 calc R U . . .
O7 O -0.35127(18) 0.22427(14) 0.18895(12) 0.0187(4) Uani 1 1 d . . . . .
H7 H -0.372220 0.219923 0.134004 0.028 Uiso 1 1 calc R U . . .
O12 O 0.38043(19) 0.19339(13) 0.69601(13) 0.0172(4) Uani 1 1 d G . . . .
H12A H 0.436830 0.196525 0.747407 0.026 Uiso 1 1 d G U . . .
H12B H 0.330719 0.239127 0.693740 0.026 Uiso 1 1 d G U . . .
O2 O 0.25665(17) 0.21956(13) 0.41965(12) 0.0142(4) Uani 1 1 d . . . . .
O9 O 1.27003(18) 0.03819(13) 0.72407(14) 0.0202(4) Uani 1 1 d . . . . .
H9 H 1.305119 0.084226 0.712373 0.030 Uiso 1 1 calc R U . . .
O10 O 0.55841(18) 0.10096(13) 0.30146(12) 0.0153(4) Uani 1 1 d . . . . .
H10A H 0.629320 0.070650 0.323954 0.023 Uiso 1 1 d R U . . .
H10B H 0.585507 0.146909 0.278563 0.023 Uiso 1 1 d R U . . .
C8 C 0.5743(2) 0.32142(17) 0.44147(17) 0.0115(5) Uani 1 1 d . . . . .
C9 C 0.6312(2) 0.41257(17) 0.44730(17) 0.0123(5) Uani 1 1 d . . . . .
C2 C 0.0600(2) 0.22216(17) 0.29505(17) 0.0123(5) Uani 1 1 d . . . . .
C1 C 0.2044(2) 0.20838(16) 0.33511(17) 0.0110(5) Uani 1 1 d . . . . .
C10 C 0.6569(3) 0.45096(18) 0.37116(17) 0.0155(5) Uani 1 1 d . . . . .
H10 H 0.641491 0.417686 0.318432 0.019 Uiso 1 1 calc R U . . .
C14 C 0.6572(3) 0.46284(17) 0.52619(17) 0.0135(5) Uani 1 1 d . . . . .
H14 H 0.641826 0.437737 0.577514 0.016 Uiso 1 1 calc R U . . .
C5 C -0.2152(2) 0.22668(18) 0.22098(18) 0.0147(5) Uani 1 1 d . . . . .
C16 C 0.8596(2) 0.04065(16) 0.60741(17) 0.0115(5) Uani 1 1 d . . . . .
C12 C 0.7282(3) 0.58725(17) 0.45191(18) 0.0143(5) Uani 1 1 d . . . . .
C13 C 0.7057(3) 0.54966(18) 0.52915(17) 0.0148(5) Uani 1 1 d . . . . .
H13 H 0.723063 0.582639 0.582152 0.018 Uiso 1 1 calc R U . . .
C17 C 0.9140(3) 0.00262(18) 0.69170(18) 0.0155(5) Uani 1 1 d . . . . .
H17 H 0.858007 -0.023498 0.722352 0.019 Uiso 1 1 calc R U . . .
C21 C 0.9442(3) 0.08055(18) 0.56205(17) 0.0149(5) Uani 1 1 d . . . . .
H21 H 0.908371 0.107202 0.506271 0.018 Uiso 1 1 calc R U . . .
C7 C 0.0058(3) 0.21563(18) 0.20214(17) 0.0142(5) Uani 1 1 d . . . . .
H7A H 0.062170 0.209305 0.165079 0.017 Uiso 1 1 calc R U . . .
C19 C 1.1342(2) 0.04168(17) 0.68435(18) 0.0148(5) Uani 1 1 d . . . . .
C15 C 0.7124(2) 0.03942(17) 0.56579(16) 0.0123(5) Uani 1 1 d . . . . .
C20 C 1.0815(3) 0.08042(19) 0.60013(18) 0.0169(5) Uani 1 1 d . . . . .
H20 H 1.138029 0.106044 0.569615 0.020 Uiso 1 1 calc R U . . .
C11 C 0.7048(3) 0.53742(18) 0.37321(18) 0.0172(5) Uani 1 1 d . . . . .
H11 H 0.721278 0.562285 0.322128 0.021 Uiso 1 1 calc R U . . .
C6 C -0.1310(3) 0.21849(19) 0.16487(17) 0.0158(5) Uani 1 1 d . . . . .
H6 H -0.166676 0.214987 0.102880 0.019 Uiso 1 1 calc R U . . .
C3 C -0.0251(3) 0.23379(19) 0.35014(18) 0.0164(5) Uani 1 1 d . . . . .
H3 H 0.010751 0.239968 0.411903 0.020 Uiso 1 1 calc R U . . .
C4 C -0.1623(3) 0.2362(2) 0.31364(18) 0.0189(6) Uani 1 1 d . . . . .
H4 H -0.218689 0.244108 0.350511 0.023 Uiso 1 1 calc R U . . .
C18 C 1.0506(3) 0.00347(19) 0.73007(19) 0.0184(5) Uani 1 1 d . . . . .
H18 H 1.086391 -0.021625 0.786614 0.022 Uiso 1 1 calc R U . . .

loop_
_atom_site_aniso_label
_atom_site_aniso_U_11
_atom_site_aniso_U_22
_atom_site_aniso_U_33
_atom_site_aniso_U_23
_atom_site_aniso_U_13
_atom_site_aniso_U_12
Tb01 0.00811(9) 0.01024(9) 0.00893(9) 0.00058(5) 0.00385(6) -0.00027(5)
O1 0.0104(8) 0.0160(9) 0.0128(8) 0.0009(7) 0.0065(7) 0.0008(7)
O3 0.0182(9) 0.0128(9) 0.0122(8) -0.0017(7) 0.0057(7) -0.0035(7)
O6 0.0103(8) 0.0127(8) 0.0135(8) 0.0007(7) 0.0042(7) -0.0025(7)
O11 0.0198(9) 0.0150(9) 0.0149(9) -0.0001(7) 0.0101(7) 0.0026(7)
O4 0.0167(9) 0.0153(9) 0.0103(8) 0.0012(7) 0.0042(7) -0.0027(7)
O5 0.0103(8) 0.0189(9) 0.0142(9) 0.0037(7) 0.0043(7) 0.0016(7)
O8 0.0290(10) 0.0111(9) 0.0186(10) -0.0041(7) 0.0136(8) -0.0053(8)
O7 0.0093(8) 0.0353(11) 0.0114(9) 0.0016(8) 0.0026(7) 0.0027(8)
O12 0.0158(9) 0.0200(10) 0.0166(9) -0.0061(8) 0.0057(7) 0.0007(8)
O2 0.0113(8) 0.0187(9) 0.0121(8) -0.0028(7) 0.0023(7) 0.0027(7)
O9 0.0092(8) 0.0195(10) 0.0300(11) 0.0021(8) 0.0022(8) -0.0010(7)
O10 0.0145(8) 0.0179(9) 0.0152(9) 0.0011(7) 0.0069(7) 0.0033(7)
C8 0.0080(10) 0.0139(12) 0.0127(12) -0.0008(10) 0.0031(9) 0.0012(9)
C9 0.0113(11) 0.0128(12) 0.0135(12) 0.0006(10) 0.0044(9) 0.0013(9)
C2 0.0107(11) 0.0113(11) 0.0150(12) 0.0007(9) 0.0038(9) 0.0007(9)
C1 0.0108(11) 0.0088(11) 0.0144(12) 0.0004(9) 0.0050(9) -0.0007(9)
C10 0.0217(13) 0.0140(12) 0.0126(12) -0.0024(10) 0.0076(10) -0.0022(10)
C14 0.0159(12) 0.0149(12) 0.0117(12) 0.0011(10) 0.0073(9) -0.0009(10)
C5 0.0089(11) 0.0190(13) 0.0164(13) 0.0018(10) 0.0038(10) 0.0024(10)
C16 0.0100(11) 0.0092(11) 0.0158(12) 0.0006(9) 0.0042(9) 0.0001(9)
C12 0.0140(12) 0.0100(12) 0.0205(13) -0.0007(10) 0.0075(10) -0.0014(10)
C13 0.0180(12) 0.0161(13) 0.0120(12) -0.0031(10) 0.0067(10) -0.0022(10)
C17 0.0137(12) 0.0153(12) 0.0178(13) 0.0026(10) 0.0049(10) -0.0039(10)
C21 0.0149(12) 0.0185(13) 0.0125(12) 0.0005(10) 0.0056(10) -0.0001(10)
C7 0.0134(12) 0.0163(12) 0.0142(12) 0.0032(10) 0.0062(10) 0.0027(10)
C19 0.0100(11) 0.0128(12) 0.0201(13) -0.0024(10) 0.0017(10) 0.0007(9)
C15 0.0129(11) 0.0132(12) 0.0116(12) -0.0022(9) 0.0048(9) 0.0009(9)
C20 0.0143(12) 0.0198(14) 0.0186(13) -0.0005(11) 0.0082(10) -0.0016(11)
C11 0.0246(14) 0.0155(13) 0.0146(13) 0.0002(10) 0.0106(11) -0.0019(11)
C6 0.0150(12) 0.0221(14) 0.0109(12) 0.0025(10) 0.0044(10) 0.0029(10)
C3 0.0142(12) 0.0243(14) 0.0113(12) -0.0018(10) 0.0046(10) 0.0015(10)
C4 0.0131(12) 0.0324(16) 0.0139(13) -0.0006(11) 0.0084(10) 0.0042(11)
C18 0.0170(13) 0.0184(13) 0.0176(13) 0.0058(11) 0.0012(10) -0.0006(10)

loop_
_atom_type_symbol
_atom_type_description
_atom_type_scat_dispersion_real
_atom_type_scat_dispersion_imag
_atom_type_scat_source
C C 0.0181 0.0091 'International Tables Vol C Tables 4.2.6.8 and 6.1.1.4'
H H 0.0000 0.0000 'International Tables Vol C Tables 4.2.6.8 and 6.1.1.4'
O O 0.0492 0.0322 'International Tables Vol C Tables 4.2.6.8 and 6.1.1.4'
Tb Tb -9.1472 9.1891 'International Tables Vol C Tables 4.2.6.8 and 6.1.1.4'

loop_
_geom_angle_atom_site_label_1
_geom_angle_atom_site_label_2
_geom_angle_atom_site_label_3
_geom_angle
_geom_angle_site_symmetry_1
_geom_angle_site_symmetry_3
_geom_angle_publ_flag
O1 Tb01 O4 114.67(6) . . ?
O3 Tb01 O1 78.74(6) . . ?
O3 Tb01 O4 53.61(6) . . ?
O3 Tb01 O2 90.69(6) . . ?
O3 Tb01 O10 74.44(6) . . ?
O6 Tb01 O1 80.36(6) 3_656 . ?
O6 Tb01 O3 152.08(6) 3_656 . ?
O6 Tb01 O11 76.44(6) 3_656 . ?
O6 Tb01 O4 154.10(6) 3_656 . ?
O6 Tb01 O2 91.85(6) 3_656 . ?
O6 Tb01 O10 83.78(6) 3_656 . ?
O11 Tb01 O1 123.07(6) . . ?
O11 Tb01 O3 130.91(6) . . ?
O11 Tb01 O4 77.66(6) . . ?
O11 Tb01 O2 75.51(6) . . ?
O11 Tb01 O10 145.78(7) . . ?
O5 Tb01 O1 155.27(6) . . ?
O5 Tb01 O3 100.05(6) . . ?
O5 Tb01 O6 91.33(6) . 3_656 ?
O5 Tb01 O11 76.53(6) . . ?
O5 Tb01 O4 82.36(6) . . ?
O5 Tb01 O2 150.26(6) . . ?
O5 Tb01 O10 76.31(6) . . ?
O2 Tb01 O1 54.01(6) . . ?
O2 Tb01 O4 81.96(6) . . ?
O2 Tb01 O10 133.43(6) . . ?
O10 Tb01 O1 79.64(6) . . ?
O10 Tb01 O4 118.56(6) . . ?
C1 O1 Tb01 92.83(15) . . ?
C8 O3 Tb01 96.49(15) . . ?
C15 O6 Tb01 136.05(16) . 3_656 ?
Tb01 O11 H11A 109.8 . . ?
Tb01 O11 H11B 109.7 . . ?
H11A O11 H11B 104.1 . . ?
C8 O4 Tb01 92.30(15) . . ?
C15 O5 Tb01 138.37(16) . . ?
C12 O8 H8 109.5 . . ?
C5 O7 H7 109.5 . . ?
H12A O12 H12B 104.5 . . ?
C1 O2 Tb01 93.87(14) . . ?
C19 O9 H9 109.5 . . ?
Tb01 O10 H10A 109.6 . . ?
Tb01 O10 H10B 109.5 . . ?
H10A O10 H10B 104.3 . . ?
O3 C8 C9 119.8(2) . . ?
O4 C8 O3 117.6(2) . . ?
O4 C8 C9 122.6(2) . . ?
C10 C9 C8 119.4(2) . . ?
C14 C9 C8 121.8(2) . . ?
C14 C9 C10 118.7(2) . . ?
C7 C2 C1 120.1(2) . . ?
C7 C2 C3 119.5(2) . . ?
C3 C2 C1 120.2(2) . . ?
O1 C1 O2 118.4(2) . . ?
O1 C1 C2 120.9(2) . . ?
O2 C1 C2 120.6(2) . . ?
C9 C10 H10 119.5 . . ?
C11 C10 C9 120.9(2) . . ?
C11 C10 H10 119.5 . . ?
C9 C14 H14 119.6 . . ?
C13 C14 C9 120.9(2) . . ?
C13 C14 H14 119.6 . . ?
O7 C5 C6 122.4(2) . . ?
O7 C5 C4 117.0(2) . . ?
C4 C5 C6 120.6(2) . . ?
C17 C16 C21 119.5(2) . . ?
C17 C16 C15 120.4(2) . . ?
C21 C16 C15 120.1(2) . . ?
O8 C12 C13 122.9(2) . . ?
O8 C12 C11 116.8(2) . . ?
C11 C12 C13 120.3(2) . . ?
C14 C13 C12 119.4(2) . . ?
C14 C13 H13 120.3 . . ?
C12 C13 H13 120.3 . . ?
C16 C17 H17 119.8 . . ?
C18 C17 C16 120.3(2) . . ?
C18 C17 H17 119.8 . . ?
C16 C21 H21 119.9 . . ?
C20 C21 C16 120.1(2) . . ?
C20 C21 H21 119.9 . . ?
C2 C7 H7A 119.8 . . ?
C6 C7 C2 120.5(2) . . ?
C6 C7 H7A 119.8 . . ?
O9 C19 C20 121.7(2) . . ?
O9 C19 C18 117.8(2) . . ?
C18 C19 C20 120.5(2) . . ?
O6 C15 C16 118.6(2) . . ?
O5 C15 O6 122.6(2) . . ?
O5 C15 C16 118.8(2) . . ?
C21 C20 C19 119.6(2) . . ?
C21 C20 H20 120.2 . . ?
C19 C20 H20 120.2 . . ?
C10 C11 C12 119.7(2) . . ?
C10 C11 H11 120.1 . . ?
C12 C11 H11 120.1 . . ?
C5 C6 H6 120.3 . . ?
C7 C6 C5 119.5(2) . . ?
C7 C6 H6 120.3 . . ?
C2 C3 H3 119.7 . . ?
C4 C3 C2 120.6(2) . . ?
C4 C3 H3 119.7 . . ?
C5 C4 H4 120.3 . . ?
C3 C4 C5 119.3(2) . . ?
C3 C4 H4 120.3 . . ?
C17 C18 C19 120.0(2) . . ?
C17 C18 H18 120.0 . . ?
C19 C18 H18 120.0 . . ?

loop_
_geom_bond_atom_site_label_1
_geom_bond_atom_site_label_2
_geom_bond_distance
_geom_bond_site_symmetry_2
_geom_bond_publ_flag
Tb01 O1 2.4281(17) . ?
Tb01 O3 2.3729(18) . ?
Tb01 O6 2.3311(17) 3_656 ?
Tb01 O11 2.3397(17) . ?
Tb01 O4 2.4647(18) . ?
Tb01 O5 2.3074(17) . ?
Tb01 O2 2.3987(17) . ?
Tb01 O10 2.4006(17) . ?
O1 C1 1.270(3) . ?
O3 C8 1.278(3) . ?
O6 C15 1.282(3) . ?
O11 H11A 0.8571 . ?
O11 H11B 0.8581 . ?
O4 C8 1.274(3) . ?
O5 C15 1.260(3) . ?
O8 H8 0.8200 . ?
O8 C12 1.361(3) . ?
O7 H7 0.8200 . ?
O7 C5 1.365(3) . ?
O12 H12A 0.8501 . ?
O12 H12B 0.8502 . ?
O2 C1 1.282(3) . ?
O9 H9 0.8200 . ?
O9 C19 1.378(3) . ?
O10 H10A 0.8532 . ?
O10 H10B 0.8534 . ?
C8 C9 1.475(4) . ?
C9 C10 1.399(4) . ?
C9 C14 1.393(4) . ?
C2 C1 1.474(3) . ?
C2 C7 1.396(4) . ?
C2 C3 1.396(4) . ?
C10 H10 0.9300 . ?
C10 C11 1.378(4) . ?
C14 H14 0.9300 . ?
C14 C13 1.385(4) . ?
C5 C6 1.397(4) . ?
C5 C4 1.395(4) . ?
C16 C17 1.392(4) . ?
C16 C21 1.399(3) . ?
C16 C15 1.488(3) . ?
C12 C13 1.396(4) . ?
C12 C11 1.389(4) . ?
C13 H13 0.9300 . ?
C17 H17 0.9300 . ?
C17 C18 1.381(4) . ?
C21 H21 0.9300 . ?
C21 C20 1.387(4) . ?
C7 H7A 0.9300 . ?
C7 C6 1.380(4) . ?
C19 C20 1.393(4) . ?
C19 C18 1.384(4) . ?
C20 H20 0.9300 . ?
C11 H11 0.9300 . ?
C6 H6 0.9300 . ?
C3 H3 0.9300 . ?
C3 C4 1.383(4) . ?
C4 H4 0.9300 . ?
C18 H18 0.9300 . ?

loop_
_geom_torsion_atom_site_label_1
_geom_torsion_atom_site_label_2
_geom_torsion_atom_site_label_3
_geom_torsion_atom_site_label_4
_geom_torsion
_geom_torsion_site_symmetry_1
_geom_torsion_site_symmetry_2
_geom_torsion_site_symmetry_3
_geom_torsion_site_symmetry_4
_geom_torsion_publ_flag
Tb01 O1 C1 O2 9.4(2) . . . . ?
Tb01 O1 C1 C2 -166.6(2) . . . . ?
Tb01 O3 C8 O4 0.5(2) . . . . ?
Tb01 O3 C8 C9 -179.68(19) . . . . ?
Tb01 O6 C15 O5 81.0(3) 3_656 . . . ?
Tb01 O6 C15 C16 -99.7(3) 3_656 . . . ?
Tb01 O4 C8 O3 -0.5(2) . . . . ?
Tb01 O4 C8 C9 179.7(2) . . . . ?
Tb01 O5 C15 O6 21.5(4) . . . . ?
Tb01 O5 C15 C16 -157.87(18) . . . . ?
Tb01 O2 C1 O1 -9.5(2) . . . . ?
Tb01 O2 C1 C2 166.5(2) . . . . ?
O3 C8 C9 C10 -5.3(4) . . . . ?
O3 C8 C9 C14 173.0(2) . . . . ?
O4 C8 C9 C10 174.5(2) . . . . ?
O4 C8 C9 C14 -7.1(4) . . . . ?
O8 C12 C13 C14 178.6(2) . . . . ?
O8 C12 C11 C10 -178.8(2) . . . . ?
O7 C5 C6 C7 -175.8(3) . . . . ?
O7 C5 C4 C3 176.3(3) . . . . ?
O9 C19 C20 C21 178.6(2) . . . . ?
O9 C19 C18 C17 -177.9(2) . . . . ?
C8 C9 C10 C11 177.2(2) . . . . ?
C8 C9 C14 C13 -177.4(2) . . . . ?
C9 C10 C11 C12 0.1(4) . . . . ?
C9 C14 C13 C12 0.2(4) . . . . ?
C2 C7 C6 C5 -0.9(4) . . . . ?
C2 C3 C4 C5 0.2(4) . . . . ?
C1 C2 C7 C6 172.8(2) . . . . ?
C1 C2 C3 C4 -172.4(3) . . . . ?
C10 C9 C14 C13 1.0(4) . . . . ?
C14 C9 C10 C11 -1.2(4) . . . . ?
C16 C17 C18 C19 -0.5(4) . . . . ?
C16 C21 C20 C19 -1.1(4) . . . . ?
C13 C12 C11 C10 1.1(4) . . . . ?
C17 C16 C21 C20 1.4(4) . . . . ?
C17 C16 C15 O6 -8.8(4) . . . . ?
C17 C16 C15 O5 170.6(2) . . . . ?
C21 C16 C17 C18 -0.6(4) . . . . ?
C21 C16 C15 O6 171.5(2) . . . . ?
C21 C16 C15 O5 -9.1(4) . . . . ?
C7 C2 C1 O1 -8.4(4) . . . . ?
C7 C2 C1 O2 175.7(2) . . . . ?
C7 C2 C3 C4 1.9(4) . . . . ?
C15 C16 C17 C18 179.7(2) . . . . ?
C15 C16 C21 C20 -178.9(2) . . . . ?
C20 C19 C18 C17 0.8(4) . . . . ?
C11 C12 C13 C14 -1.3(4) . . . . ?
C6 C5 C4 C3 -2.6(4) . . . . ?
C3 C2 C1 O1 165.9(2) . . . . ?
C3 C2 C1 O2 -10.0(4) . . . . ?
C3 C2 C7 C6 -1.5(4) . . . . ?
C4 C5 C6 C7 3.0(4) . . . . ?
C18 C19 C20 C21 0.0(4) . . . . ?
